data_2209863
loop_
_publ_author_name
'Hu, Rong-Hua'
'Fang, Xiao-Niu'
'Sui, Yan'
'Luo, Qiu-Yan'
'Zou, Meng-Qiang'

_publ_section_title
;(<i>E</i>)-2-[2-(2,3-Dimethyl-5-oxo-1-phenyl-2,5-dihydro-1<i>H</i>-pyrazol-4-yliminomethyl)phenoxy]acetic
 acid monohydrate
;
_journal_coeditor_code HG2063
_journal_issue 8
_journal_name_full 'Acta Crystallographica Section E'
_journal_page_first o3558
_journal_page_last o3560
_journal_paper_doi 10.1107/S1600536806028352
_journal_volume 62
_journal_year 2006
_chemical_formula_iupac 'C20 H19 N3 O4, H2 O'
_chemical_formula_moiety 'C20 H19 N3 O4, H2 O'
_chemical_formula_sum 'C20 H21 N3 O5'
_chemical_formula_weight 383.40
_chemical_melting_point 466.5(3)
_chemical_name_systematic
;
{(E)-2-[2-(2,3-Dimethyl-5-oxo-1-phenyl-2,5-dihydro-1H-pyrazol-4-
yliminomethyl)phenoxy]acetic acid monohydrate
;
_space_group_IT_number 15
_symmetry_cell_setting monoclinic
_symmetry_space_group_name_Hall '-C 2yc'
_symmetry_space_group_name_H-M 'C 1 2/c 1'
_atom_sites_solution_hydrogens geom
_atom_sites_solution_primary direct
_atom_sites_solution_secondary difmap
_audit_creation_method SHELXL-97
_cell_angle_alpha 90.00
_cell_angle_beta 94.518(2)
_cell_angle_gamma 90.00
_cell_formula_units_Z 8
_cell_length_a 18.0213(15)
_cell_length_b 6.8755(6)
_cell_length_c 30.352(3)
_cell_measurement_reflns_used 1657
_cell_measurement_temperature 296(2)
_cell_measurement_theta_max 25.00
_cell_measurement_theta_min 2.27
_cell_volume 3749.1(6)
_computing_cell_refinement APEX2
_computing_data_collection 'APEX2 (Bruker, 2004)'
_computing_data_reduction APEX2
_computing_molecular_graphics APEX2
_computing_publication_material APEX2
_computing_structure_refinement APEX2
_computing_structure_solution APEX2
_diffrn_ambient_temperature 296(2)
_diffrn_measured_fraction_theta_full 0.976
_diffrn_measured_fraction_theta_max 0.976
_diffrn_measurement_device_type 'Bruker APEX-II area-detector'
_diffrn_measurement_method '\f and \w'
_diffrn_radiation_monochromator graphite
_diffrn_radiation_source 'fine-focus sealed tube'
_diffrn_radiation_type MoK\a
_diffrn_radiation_wavelength 0.71073
_diffrn_reflns_av_R_equivalents 0.0675
_diffrn_reflns_av_sigmaI/netI 0.0803
_diffrn_reflns_limit_h_max 21
_diffrn_reflns_limit_h_min -21
_diffrn_reflns_limit_k_max 7
_diffrn_reflns_limit_k_min -8
_diffrn_reflns_limit_l_max 34
_diffrn_reflns_limit_l_min -36
_diffrn_reflns_number 10093
_diffrn_reflns_theta_full 25.00
_diffrn_reflns_theta_max 25.00
_diffrn_reflns_theta_min 2.27
_diffrn_standards_decay_% 0
_diffrn_standards_interval_count 0
_diffrn_standards_interval_time 0
_diffrn_standards_number 0
_exptl_absorpt_coefficient_mu 0.099
_exptl_absorpt_correction_T_max 0.99
_exptl_absorpt_correction_T_min 0.98
_exptl_absorpt_correction_type multi-scan
_exptl_absorpt_process_details '(SADABS; Bruker, 2004)'
_exptl_crystal_colour yellow
_exptl_crystal_density_diffrn 1.359
_exptl_crystal_density_method 'not measured'
_exptl_crystal_description block
_exptl_crystal_F_000 1616
_exptl_crystal_size_max 0.20
_exptl_crystal_size_mid 0.14
_exptl_crystal_size_min 0.08
_refine_diff_density_max 0.184
_refine_diff_density_min -0.177
_refine_ls_extinction_coef 0.0009(2)
_refine_ls_extinction_expression Fc^*^=kFc[1+0.001xFc^2^\l^3^/sin(2\q)]^-1/4^
_refine_ls_extinction_method APEX2
_refine_ls_goodness_of_fit_ref 1.009
_refine_ls_hydrogen_treatment mixed
_refine_ls_matrix_type full
_refine_ls_number_parameters 265
_refine_ls_number_reflns 3231
_refine_ls_number_restraints 3
_refine_ls_restrained_S_all 1.010
_refine_ls_R_factor_all 0.1236
_refine_ls_R_factor_gt 0.0516
_refine_ls_shift/su_max 0.000
_refine_ls_shift/su_mean 0.000
_refine_ls_structure_factor_coef Fsqd
_refine_ls_weighting_details 'calc w=1/[\s^2^(Fo^2^)+(0.0499P)^2^] where P=(Fo^2^+2Fc^2^)/3'
_refine_ls_weighting_scheme calc
_refine_ls_wR_factor_gt 0.1091
_refine_ls_wR_factor_ref 0.1265
_reflns_number_gt 1522
_reflns_number_total 3231
_reflns_threshold_expression I>2\s(I)
_cod_data_source_file hg2063.cif
_cod_data_source_block I
_cod_depositor_comments
;
The following automatic conversions were performed:

'_chemical_melting_point' value '466.2-466.9' was changed to
'466.5(3)' - the average value was taken and precision was estimated.

Automatic conversion script
Id: cif_fix_values 1646 2011-03-28 12:23:43Z adriana 

The following automatic conversions were performed:

'_chemical_melting_point' value '466.2-466.9' was changed to
'466.5(3)' - the average value was taken and precision was estimated.

Automatic conversion script
Id: cif_fix_values 1715 2011-07-08 13:25:40Z adriana 
;
_cod_original_sg_symbol_H-M 'C 2/c'
_cod_database_code 2209863
_cod_database_fobs_code 2209863

loop_
_symmetry_equiv_pos_as_xyz
'x, y, z'
'-x, y, -z+1/2'
'x+1/2, y+1/2, z'
'-x+1/2, y+1/2, -z+1/2'
'-x, -y, -z'
'x, -y, z-1/2'
'-x+1/2, -y+1/2, -z'
'x+1/2, -y+1/2, z-1/2'

loop_
_atom_site_type_symbol
_atom_site_label
_atom_site_fract_x
_atom_site_fract_y
_atom_site_fract_z
_atom_site_U_iso_or_equiv
_atom_site_adp_type
_atom_site_calc_flag
_atom_site_refinement_flags
_atom_site_occupancy
O O1 -0.00791(11) 0.6046(3) 0.87063(7) 0.0610(6) Uani d . 1
O O2 0.18056(11) 0.8674(3) 0.94052(7) 0.0574(6) Uani d . 1
O O3 0.05648(12) 1.0462(4) 0.95971(8) 0.0841(8) Uani d . 1
O O4 0.12074(13) 1.2879(4) 0.99355(9) 0.0860(8) Uani d . 1
H H4A 0.0792 1.3259 0.9987 0.129 Uiso calc R 1
O O5 0.00245(16) 0.6615(5) 0.96328(10) 0.0902(8) Uani d D 1
N N1 -0.05004(12) 0.3334(3) 0.83101(8) 0.0489(7) Uani d . 1
N N2 -0.01738(13) 0.1641(4) 0.81545(8) 0.0492(6) Uani d . 1
N N3 0.14185(12) 0.3618(4) 0.87651(7) 0.0487(6) Uani d . 1
C C1 0.15482(16) 0.5224(5) 0.89700(9) 0.0497(8) Uani d . 1
H H1 0.1150 0.6028 0.9024 0.060 Uiso calc R 1
C C2 0.23058(15) 0.5836(4) 0.91218(9) 0.0449(8) Uani d . 1
C C3 0.24315(16) 0.7617(5) 0.93360(9) 0.0492(8) Uani d . 1
C C4 0.31477(17) 0.8228(5) 0.94696(10) 0.0574(9) Uani d . 1
H H4 0.3225 0.9411 0.9615 0.069 Uiso calc R 1
C C5 0.37456(18) 0.7064(6) 0.93853(11) 0.0668(10) Uani d . 1
H H5 0.4227 0.7480 0.9469 0.080 Uiso calc R 1
C C6 0.36338(17) 0.5296(5) 0.91789(10) 0.0672(10) Uani d . 1
H H6 0.4038 0.4507 0.9129 0.081 Uiso calc R 1
C C7 0.29245(16) 0.4699(5) 0.90473(10) 0.0591(9) Uani d . 1
H H7 0.2854 0.3508 0.8905 0.071 Uiso calc R 1
C C8 0.18960(16) 1.0448(4) 0.96428(9) 0.0531(8) Uani d . 1
H H8A 0.2168 1.1374 0.9476 0.064 Uiso calc R 1
H H8B 0.2176 1.0223 0.9924 0.064 Uiso calc R 1
C C9 0.11482(19) 1.1230(5) 0.97158(11) 0.0601(9) Uani d . 1
C C10 0.00416(16) 0.4392(5) 0.85674(9) 0.0479(8) Uani d . 1
C C11 0.06979(16) 0.3183(4) 0.85914(9) 0.0437(8) Uani d . 1
C C12 0.05254(16) 0.1511(4) 0.83597(9) 0.0465(8) Uani d . 1
C C13 0.09902(16) -0.0241(4) 0.83191(10) 0.0640(9) Uani d . 1
H H13A 0.1462 -0.0057 0.8484 0.096 Uiso calc R 1
H H13B 0.1068 -0.0456 0.8014 0.096 Uiso calc R 1
H H13C 0.0743 -0.1347 0.8433 0.096 Uiso calc R 1
C C14 -0.06675(17) -0.0012(4) 0.80614(10) 0.0636(9) Uani d . 1
H H14A -0.0792 -0.0584 0.8334 0.095 Uiso calc R 1
H H14B -0.0422 -0.0960 0.7892 0.095 Uiso calc R 1
H H14C -0.1114 0.0420 0.7897 0.095 Uiso calc R 1
C C15 -0.10746(15) 0.4290(4) 0.80384(9) 0.0440(8) Uani d . 1
C C16 -0.10647(15) 0.4333(4) 0.75853(10) 0.0492(8) Uani d . 1
H H16 -0.0699 0.3658 0.7448 0.059 Uiso calc R 1
C C17 -0.16005(16) 0.5383(5) 0.73342(10) 0.0560(9) Uani d . 1
H H17 -0.1601 0.5393 0.7028 0.067 Uiso calc R 1
C C18 -0.21312(16) 0.6412(4) 0.75379(11) 0.0562(9) Uani d . 1
H H18 -0.2483 0.7148 0.7370 0.067 Uiso calc R 1
C C19 -0.21403(16) 0.6349(4) 0.79913(11) 0.0581(9) Uani d . 1
H H19 -0.2502 0.7037 0.8129 0.070 Uiso calc R 1
C C20 -0.16193(16) 0.5276(4) 0.82428(10) 0.0551(9) Uani d . 1
H H20 -0.1634 0.5217 0.8548 0.066 Uiso calc R 1
H H5A 0.023(2) 0.779(3) 0.9636(12) 0.106(17) Uiso d D 1
H H5B -0.004(3) 0.624(7) 0.9351(9) 0.25(4) Uiso d D 1

loop_
_atom_site_aniso_label
_atom_site_aniso_U_11
_atom_site_aniso_U_22
_atom_site_aniso_U_33
_atom_site_aniso_U_12
_atom_site_aniso_U_13
_atom_site_aniso_U_23
O1 0.0587(14) 0.0502(16) 0.0713(15) 0.0059(12) -0.0131(11) -0.0163(12)
O2 0.0520(13) 0.0486(15) 0.0696(14) 0.0000(11) -0.0079(10) -0.0162(11)
O3 0.0553(15) 0.087(2) 0.108(2) -0.0058(14) -0.0044(13) -0.0360(15)
O4 0.0727(17) 0.078(2) 0.107(2) 0.0003(14) 0.0019(16) -0.0411(16)
O5 0.095(2) 0.090(3) 0.086(2) -0.0152(18) 0.0091(15) -0.0088(17)
N1 0.0478(15) 0.0405(17) 0.0564(16) 0.0014(13) -0.0091(12) -0.0090(13)
N2 0.0508(16) 0.0374(17) 0.0581(16) -0.0038(13) -0.0048(12) -0.0050(12)
N3 0.0510(16) 0.0434(17) 0.0497(15) -0.0025(13) -0.0082(12) -0.0025(13)
C1 0.0458(18) 0.053(2) 0.0496(19) 0.0033(16) -0.0023(14) 0.0029(16)
C2 0.0480(19) 0.048(2) 0.0379(17) -0.0027(16) -0.0024(13) -0.0020(15)
C3 0.045(2) 0.055(2) 0.0472(19) 0.0031(17) -0.0007(15) 0.0030(16)
C4 0.049(2) 0.062(2) 0.059(2) -0.0068(18) -0.0077(16) -0.0088(17)
C5 0.044(2) 0.085(3) 0.071(2) -0.008(2) -0.0032(17) -0.002(2)
C6 0.048(2) 0.081(3) 0.072(2) 0.009(2) 0.0012(17) -0.005(2)
C7 0.054(2) 0.065(3) 0.056(2) 0.0067(19) -0.0042(16) -0.0085(17)
C8 0.0546(19) 0.046(2) 0.057(2) -0.0042(16) -0.0030(15) -0.0060(16)
C9 0.060(2) 0.060(3) 0.060(2) -0.001(2) 0.0018(17) -0.0109(19)
C10 0.053(2) 0.041(2) 0.0483(19) -0.0044(17) -0.0066(14) 0.0008(16)
C11 0.0490(19) 0.038(2) 0.0428(17) -0.0013(15) -0.0047(14) 0.0026(14)
C12 0.0474(19) 0.042(2) 0.0483(18) -0.0002(16) -0.0048(14) 0.0050(15)
C13 0.069(2) 0.046(2) 0.075(2) 0.0089(18) -0.0070(17) -0.0029(17)
C14 0.065(2) 0.046(2) 0.078(2) -0.0138(18) -0.0036(17) -0.0039(18)
C15 0.0394(17) 0.041(2) 0.051(2) -0.0054(15) -0.0040(14) -0.0057(15)
C16 0.0422(18) 0.053(2) 0.052(2) 0.0021(15) 0.0044(14) -0.0056(16)
C17 0.055(2) 0.061(2) 0.0515(19) -0.0019(18) -0.0017(16) 0.0021(17)
C18 0.0464(19) 0.050(2) 0.070(3) 0.0074(17) -0.0091(17) 0.0010(17)
C19 0.049(2) 0.058(2) 0.067(2) 0.0062(17) 0.0010(16) -0.0097(18)
C20 0.0510(19) 0.058(2) 0.056(2) 0.0003(18) 0.0009(16) -0.0033(17)

loop_
_atom_type_symbol
_atom_type_description
_atom_type_scat_dispersion_real
_atom_type_scat_dispersion_imag
_atom_type_scat_source
C C 0.0033 0.0016 'International Tables Vol C Tables 4.2.6.8 and 6.1.1.4'
H H 0.0000 0.0000 'International Tables Vol C Tables 4.2.6.8 and 6.1.1.4'
N N 0.0061 0.0033 'International Tables Vol C Tables 4.2.6.8 and 6.1.1.4'
O O 0.0106 0.0060 'International Tables Vol C Tables 4.2.6.8 and 6.1.1.4'

loop_
_geom_angle_atom_site_label_1
_geom_angle_atom_site_label_2
_geom_angle_atom_site_label_3
_geom_angle
_geom_angle_publ_flag
C3 O2 C8 118.0(2) ?
C9 O4 H4A 109.5 ?
H5A O5 H5B 108(3) ?
N2 N1 C10 109.0(2) y
N2 N1 C15 119.4(2) y
C10 N1 C15 121.4(2) y
C12 N2 N1 107.3(2) y
C12 N2 C14 124.5(3) y
N1 N2 C14 116.5(2) y
C1 N3 C11 119.9(3) y
N3 C1 C2 122.0(3) y
N3 C1 H1 119.0 ?
C2 C1 H1 119.0 ?
C7 C2 C3 117.7(3) ?
C7 C2 C1 121.6(3) ?
C3 C2 C1 120.7(3) ?
O2 C3 C4 123.5(3) ?
O2 C3 C2 115.5(3) ?
C4 C3 C2 121.0(3) ?
C5 C4 C3 119.4(3) ?
C5 C4 H4 120.3 ?
C3 C4 H4 120.3 ?
C6 C5 C4 120.5(3) ?
C6 C5 H5 119.7 ?
C4 C5 H5 119.7 ?
C7 C6 C5 119.8(3) ?
C7 C6 H6 120.1 ?
C5 C6 H6 120.1 ?
C6 C7 C2 121.6(3) ?
C6 C7 H7 119.2 ?
C2 C7 H7 119.2 ?
O2 C8 C9 108.6(3) ?
O2 C8 H8A 110.0 ?
C9 C8 H8A 110.0 ?
O2 C8 H8B 110.0 ?
C9 C8 H8B 110.0 ?
H8A C8 H8B 108.4 ?
O3 C9 O4 124.3(3) ?
O3 C9 C8 125.2(3) ?
O4 C9 C8 110.5(3) ?
O1 C10 N1 122.1(3) y
O1 C10 C11 132.6(3) y
N1 C10 C11 105.1(3) ?
C12 C11 N3 122.7(3) ?
C12 C11 C10 107.8(3) ?
N3 C11 C10 129.1(3) ?
N2 C12 C11 110.1(3) ?
N2 C12 C13 121.6(3) ?
C11 C12 C13 128.3(3) ?
C12 C13 H13A 109.5 ?
C12 C13 H13B 109.5 ?
H13A C13 H13B 109.5 ?
C12 C13 H13C 109.5 ?
H13A C13 H13C 109.5 ?
H13B C13 H13C 109.5 ?
N2 C14 H14A 109.5 ?
N2 C14 H14B 109.5 ?
H14A C14 H14B 109.5 ?
N2 C14 H14C 109.5 ?
H14A C14 H14C 109.5 ?
H14B C14 H14C 109.5 ?
C16 C15 C20 120.3(3) ?
C16 C15 N1 121.3(3) ?
C20 C15 N1 118.3(3) ?
C15 C16 C17 119.8(3) ?
C15 C16 H16 120.1 ?
C17 C16 H16 120.1 ?
C18 C17 C16 120.0(3) ?
C18 C17 H17 120.0 ?
C16 C17 H17 120.0 ?
C17 C18 C19 119.8(3) ?
C17 C18 H18 120.1 ?
C19 C18 H18 120.1 ?
C20 C19 C18 120.6(3) ?
C20 C19 H19 119.7 ?
C18 C19 H19 119.7 ?
C19 C20 C15 119.5(3) ?
C19 C20 H20 120.3 ?
C15 C20 H20 120.3 ?

loop_
_geom_bond_atom_site_label_1
_geom_bond_atom_site_label_2
_geom_bond_distance
_geom_bond_publ_flag
O1 C10 1.238(3) y
O2 C3 1.372(3) ?
O2 C8 1.420(3) ?
O3 C9 1.206(4) ?
O4 C9 1.315(4) ?
O4 H4A 0.8200 ?
O5 H5A 0.883(18) ?
O5 H5B 0.892(19) ?
N1 N2 1.403(3) y
N1 C10 1.405(3) y
N1 C15 1.432(3) y
N2 C12 1.364(3) y
N2 C14 1.457(3) y
N3 C1 1.280(3) y
N3 C11 1.395(3) y
C1 C2 1.468(4) y
C1 H1 0.9300 ?
C2 C7 1.395(4) ?
C2 C3 1.396(4) ?
C3 C4 1.387(4) ?
C4 C5 1.382(4) ?
C4 H4 0.9300 ?
C5 C6 1.375(4) ?
C5 H5 0.9300 ?
C6 C7 1.372(4) ?
C6 H6 0.9300 ?
C7 H7 0.9300 ?
C8 C9 1.484(4) ?
C8 H8A 0.9700 ?
C8 H8B 0.9700 ?
C10 C11 1.443(4) ?
C11 C12 1.370(4) y
C12 C13 1.478(4) ?
C13 H13A 0.9600 ?
C13 H13B 0.9600 ?
C13 H13C 0.9600 ?
C14 H14A 0.9600 ?
C14 H14B 0.9600 ?
C14 H14C 0.9600 ?
C15 C16 1.377(4) ?
C15 C20 1.380(4) ?
C16 C17 1.385(4) ?
C16 H16 0.9300 ?
C17 C18 1.375(4) ?
C17 H17 0.9300 ?
C18 C19 1.378(4) ?
C18 H18 0.9300 ?
C19 C20 1.377(4) ?
C19 H19 0.9300 ?
C20 H20 0.9300 ?

loop_
_geom_hbond_atom_site_label_D
_geom_hbond_atom_site_label_H
_geom_hbond_atom_site_label_A
_geom_hbond_site_symmetry_A
_geom_hbond_distance_DH
_geom_hbond_distance_HA
_geom_hbond_distance_DA
_geom_hbond_angle_DHA
_geom_hbond_publ_flag
O4 H4A O5 5_577 0.82 1.94 2.688(4) 151.0 yes
O5 H5B O1 ? 0.89(2) 1.96(3) 2.831(4) 166(4) yes
O5 H5A O3 ? 0.88(2) 1.95(3) 2.823(4) 173(4) yes
C4 H4 O4 7_577 0.93 2.48 3.383(4) 163.0 yes
C13 H13C O1 1_545 0.96 2.51 3.459(4) 171.5 yes

loop_
_cod_related_entry_id
_cod_related_entry_database
_cod_related_entry_code
1 ChemSpider 30655014
